data_2214813
loop_
_publ_author_name
'Grigoriev, Mikhail S.'
'German, Konstantin E.'
'Maruk, Alesia Ya.'

_publ_section_title
;
 Guanidinium tetraoxidorhenate(VII)
;
_journal_coeditor_code NG2292
_journal_issue 8
_journal_name_full 'Acta Crystallographica Section E'
_journal_page_first m2061
_journal_page_last m2061
_journal_paper_doi 10.1107/S1600536807031881
_journal_volume 63
_journal_year 2007
_chemical_formula_iupac '(C H6 N3) [Re O4]'
_chemical_formula_moiety 'C H6 N3 +, Re O4 -'
_chemical_formula_sum 'C H6 N3 O4 Re'
_chemical_formula_weight 310.29
_chemical_name_systematic
;
Guanidinium tetraoxidorhenate(VII) [C(NH~2~)~3~][ReO~4~]
;
_space_group_IT_number 2
_symmetry_cell_setting triclinic
_symmetry_space_group_name_Hall '-P 1'
_symmetry_space_group_name_H-M 'P -1'
_atom_sites_solution_hydrogens geom
_atom_sites_solution_primary direct
_atom_sites_solution_secondary difmap
_audit_creation_method SHELXL-97
_cell_angle_alpha 75.314(4)
_cell_angle_beta 88.707(5)
_cell_angle_gamma 80.985(5)
_cell_formula_units_Z 2
_cell_length_a 4.9657(4)
_cell_length_b 7.7187(7)
_cell_length_c 8.4423(7)
_cell_measurement_reflns_used 8692
_cell_measurement_temperature 100(2)
_cell_measurement_theta_max 35.00
_cell_measurement_theta_min 2.76
_cell_volume 309.09(5)
_computing_cell_refinement 'SAINT-Plus (Bruker, 1998)'
_computing_data_collection 'APEX2 (Bruker, 0000)'
_computing_data_reduction SAINT-Plus
_computing_molecular_graphics 'SHELXTL97 (Sheldrick, 1997b)'
_computing_publication_material SHELXTL97
_computing_structure_refinement 'SHELXL97 (Sheldrick, 1997a)'
_computing_structure_solution 'SHELXS97 (Sheldrick, 1997a)'
_diffrn_ambient_temperature 100(2)
_diffrn_measured_fraction_theta_full 0.996
_diffrn_measured_fraction_theta_max 0.996
_diffrn_measurement_device_type
;
Bruker KappaAPEXII area-detector
;
_diffrn_measurement_method '\w and \f'
_diffrn_radiation_monochromator graphite
_diffrn_radiation_source 'fine-focus sealed tube'
_diffrn_radiation_type MoK\a
_diffrn_radiation_wavelength 0.71073
_diffrn_reflns_av_R_equivalents 0.0265
_diffrn_reflns_av_sigmaI/netI 0.0225
_diffrn_reflns_limit_h_max 8
_diffrn_reflns_limit_h_min -7
_diffrn_reflns_limit_k_max 12
_diffrn_reflns_limit_k_min -12
_diffrn_reflns_limit_l_max 13
_diffrn_reflns_limit_l_min -13
_diffrn_reflns_number 11709
_diffrn_reflns_theta_full 35.00
_diffrn_reflns_theta_max 35.00
_diffrn_reflns_theta_min 2.76
_diffrn_standards_number 0
_exptl_absorpt_coefficient_mu 19.608
_exptl_absorpt_correction_T_max 0.3458
_exptl_absorpt_correction_T_min 0.1918
_exptl_absorpt_correction_type multi-scan
_exptl_absorpt_process_details '(SADABS; Sheldrick, 1996)'
_exptl_crystal_colour colourless
_exptl_crystal_density_diffrn 3.334
_exptl_crystal_density_method 'not measured'
_exptl_crystal_description plate
_exptl_crystal_F_000 280
_exptl_crystal_size_max 0.12
_exptl_crystal_size_mid 0.10
_exptl_crystal_size_min 0.06
_refine_diff_density_max 1.593
_refine_diff_density_min -2.902
_refine_ls_extinction_method none
_refine_ls_goodness_of_fit_ref 1.114
_refine_ls_hydrogen_treatment constr
_refine_ls_matrix_type full
_refine_ls_number_parameters 82
_refine_ls_number_reflns 2698
_refine_ls_number_restraints 0
_refine_ls_restrained_S_all 1.114
_refine_ls_R_factor_all 0.0206
_refine_ls_R_factor_gt 0.0175
_refine_ls_shift/su_max 0.002
_refine_ls_shift/su_mean 0.000
_refine_ls_structure_factor_coef Fsqd
_refine_ls_weighting_details 'calc w=1/[\s^2^(Fo^2^)+(0.0177P)^2^+0.58P] where P=(Fo^2^+2Fc^2^)/3'
_refine_ls_weighting_scheme calc
_refine_ls_wR_factor_gt 0.0391
_refine_ls_wR_factor_ref 0.0400
_reflns_number_gt 2506
_reflns_number_total 2698
_reflns_threshold_expression I>2sigma(I)
_cod_data_source_file ng2292.cif
_cod_data_source_block I
_cod_database_code 2214813
_cod_database_fobs_code 2214813

loop_
_symmetry_equiv_pos_as_xyz
'x, y, z'
'-x, -y, -z'

loop_
_atom_site_type_symbol
_atom_site_label
_atom_site_fract_x
_atom_site_fract_y
_atom_site_fract_z
_atom_site_U_iso_or_equiv
_atom_site_adp_type
_atom_site_calc_flag
_atom_site_refinement_flags
_atom_site_occupancy
Re Re1 0.00024(2) 0.252412(14) 0.685859(11) 0.00754(3) Uani d . 1
O O1 -0.1246(5) 0.3316(3) 0.4871(2) 0.0164(4) Uani d . 1
O O2 -0.0731(5) 0.0363(3) 0.7671(3) 0.0185(4) Uani d . 1
O O3 0.3487(5) 0.2424(3) 0.6862(3) 0.0150(4) Uani d . 1
O O4 -0.1391(5) 0.3927(3) 0.8075(3) 0.0139(4) Uani d . 1
N N1 0.4480(5) 0.1966(4) 0.0569(3) 0.0129(4) Uani d . 1
H H1A 0.5021 0.2371 -0.0438 0.015 Uiso calc R 1
H H1B 0.3283 0.1212 0.0769 0.015 Uiso calc R 1
N N2 0.4610(5) 0.1881(4) 0.3302(3) 0.0125(4) Uani d . 1
H H2A 0.5238 0.2229 0.4119 0.015 Uiso calc R 1
H H2B 0.3413 0.1127 0.3486 0.015 Uiso calc R 1
N N3 0.7270(5) 0.3627(3) 0.1487(3) 0.0117(4) Uani d . 1
H H3A 0.7809 0.4031 0.0479 0.014 Uiso calc R 1
H H3B 0.7927 0.3977 0.2294 0.014 Uiso calc R 1
C C1 0.5471(5) 0.2493(3) 0.1790(3) 0.0087(4) Uani d . 1

loop_
_atom_site_aniso_label
_atom_site_aniso_U_11
_atom_site_aniso_U_22
_atom_site_aniso_U_33
_atom_site_aniso_U_12
_atom_site_aniso_U_13
_atom_site_aniso_U_23
Re1 0.00736(5) 0.00912(5) 0.00673(4) -0.00250(3) 0.00081(3) -0.00245(3)
O1 0.0142(10) 0.0288(12) 0.0075(8) -0.0076(9) -0.0017(7) -0.0042(8)
O2 0.0139(10) 0.0106(9) 0.0292(12) -0.0040(8) 0.0018(8) -0.0004(8)
O3 0.0097(9) 0.0179(10) 0.0179(9) -0.0032(8) 0.0006(7) -0.0046(8)
O4 0.0161(10) 0.0155(9) 0.0112(8) -0.0009(8) 0.0026(7) -0.0066(7)
N1 0.0165(11) 0.0169(11) 0.0075(8) -0.0088(9) -0.0008(8) -0.0033(8)
N2 0.0154(11) 0.0157(11) 0.0075(8) -0.0073(9) 0.0022(7) -0.0021(8)
N3 0.0148(11) 0.0119(10) 0.0100(9) -0.0064(8) 0.0005(7) -0.0028(7)
C1 0.0092(11) 0.0081(10) 0.0083(9) -0.0006(8) -0.0008(8) -0.0016(8)

loop_
_atom_type_symbol
_atom_type_description
_atom_type_scat_dispersion_real
_atom_type_scat_dispersion_imag
_atom_type_scat_source
C C 0.0033 0.0016 'International Tables Vol C Tables 4.2.6.8 and 6.1.1.4'
H H 0.0000 0.0000 'International Tables Vol C Tables 4.2.6.8 and 6.1.1.4'
N N 0.0061 0.0033 'International Tables Vol C Tables 4.2.6.8 and 6.1.1.4'
O O 0.0106 0.0060 'International Tables Vol C Tables 4.2.6.8 and 6.1.1.4'
Re Re -1.0185 7.2310 'International Tables Vol C Tables 4.2.6.8 and 6.1.1.4'

loop_
_geom_angle_atom_site_label_1
_geom_angle_atom_site_label_2
_geom_angle_atom_site_label_3
_geom_angle
_geom_angle_publ_flag
O1 Re1 O2 109.53(12) yes
O1 Re1 O3 109.35(11) yes
O1 Re1 O4 111.43(11) yes
O2 Re1 O3 108.35(11) yes
O2 Re1 O4 109.43(11) yes
O3 Re1 O4 108.69(11) yes
C1 N1 H1A 120.0 ?
C1 N1 H1B 120.0 ?
H1A N1 H1B 120.0 ?
C1 N2 H2A 120.0 ?
C1 N2 H2B 120.0 ?
H2A N2 H2B 120.0 ?
C1 N3 H3A 120.0 ?
C1 N3 H3B 120.0 ?
H3A N3 H3B 120.0 ?
N1 C1 N2 119.1(2) ?
N1 C1 N3 119.9(2) ?
N2 C1 N3 120.9(2) ?

loop_
_geom_bond_atom_site_label_1
_geom_bond_atom_site_label_2
_geom_bond_distance
_geom_bond_publ_flag
Re1 O1 1.727(2) yes
Re1 O2 1.728(2) yes
Re1 O3 1.720(2) yes
Re1 O4 1.733(2) yes
C1 N1 1.330(3) ?
N1 H1A 0.8800 ?
N1 H1B 0.8800 ?
C1 N2 1.330(3) ?
N2 H2A 0.8800 ?
N2 H2B 0.8800 ?
C1 N3 1.323(3) ?
N3 H3A 0.8800 ?
N3 H3B 0.8800 ?

loop_
_geom_hbond_atom_site_label_D
_geom_hbond_atom_site_label_H
_geom_hbond_atom_site_label_A
_geom_hbond_site_symmetry_A
_geom_hbond_distance_DH
_geom_hbond_distance_HA
_geom_hbond_distance_DA
_geom_hbond_angle_DHA
_geom_hbond_publ_flag
N1 H1A O3 1_554 0.88 2.41 3.101(3) 135.9 yes
N1 H1A O4 1_654 0.88 2.45 3.177(3) 140.3 yes
N1 H1B O2 2_556 0.88 2.10 2.911(3) 152.7 yes
N2 H2A O1 1_655 0.88 2.22 2.966(3) 142.1 yes
N2 H2A O3 . 0.88 2.49 3.164(3) 134.1 yes
N2 H2B O2 2_556 0.88 2.27 3.037(3) 145.4 yes
N3 H3A O4 1_654 0.88 2.08 2.901(3) 155.3 yes
N3 H3B O1 1_655 0.88 2.14 2.907(3) 145.6 yes
N3 H3B O4 2_666 0.88 2.50 3.080(3) 123.8 yes

loop_
_cod_related_entry_id
_cod_related_entry_database
_cod_related_entry_code
1 ChemSpider 30655301
